data_2228070
loop_
_publ_author_name
'Meng, Lingzong'
'Duan, Chaowen'

_publ_section_title
;
 Triimidazolium tris(pyridine-2,6-dicarboxylato)dysprosate(III)
 trihydrate
;
_journal_coeditor_code WM2398
_journal_issue 10
_journal_name_full 'Acta Crystallographica Section E'
_journal_page_first m1291
_journal_page_last m1292
_journal_paper_doi 10.1107/S1600536810036421
_journal_volume 66
_journal_year 2010
_chemical_formula_iupac '(C3 H5 N2)3 [Dy (C7 H3 N O4)3], 3H2 O'
_chemical_formula_moiety '3(C3 H5 N2 +), C21 H9 Dy1 N3 O12 3-, 3(H2 O1)'
_chemical_formula_sum 'C30 H30 Dy N9 O15'
_chemical_formula_weight 919.13
_chemical_name_systematic
;
Triimidazolium tris(pyridine-2,6-dicarboxylato)dysprosate(III) trihydrate
;
_space_group_IT_number 2
_symmetry_cell_setting triclinic
_symmetry_space_group_name_Hall '-P 1'
_symmetry_space_group_name_H-M 'P -1'
_atom_sites_solution_hydrogens geom
_atom_sites_solution_primary direct
_atom_sites_solution_secondary difmap
_audit_creation_method SHELXL-97
_cell_angle_alpha 88.57(3)
_cell_angle_beta 85.64(3)
_cell_angle_gamma 67.28(3)
_cell_formula_units_Z 2
_cell_length_a 10.939(2)
_cell_length_b 12.099(2)
_cell_length_c 14.070(3)
_cell_measurement_reflns_used 125
_cell_measurement_temperature 296(2)
_cell_measurement_theta_max 15
_cell_measurement_theta_min 7.5
_cell_volume 1712.7(7)
_computing_cell_refinement 'SAINT (Bruker, 2008)'
_computing_data_collection 'APEX2 (Bruker, 2008)'
_computing_data_reduction 'SAINT (Bruker, 2008)'
_computing_molecular_graphics 'SHELXTL (Sheldrick, 2008)'
_computing_publication_material 'SHELXTL (Sheldrick, 2008)'
_computing_structure_refinement 'SHELXL97 (Sheldrick, 2008)'
_computing_structure_solution 'SHELXS97 (Sheldrick, 2008)'
_diffrn_ambient_temperature 296(2)
_diffrn_measured_fraction_theta_full 0.998
_diffrn_measured_fraction_theta_max 0.998
_diffrn_measurement_device_type 'Bruker APEXII CCD'
_diffrn_measurement_method '\f and \w scans'
_diffrn_radiation_monochromator graphite
_diffrn_radiation_source 'fine-focus sealed tube'
_diffrn_radiation_type MoK\a
_diffrn_radiation_wavelength 0.71073
_diffrn_reflns_av_R_equivalents 0.0222
_diffrn_reflns_av_sigmaI/netI 0.0177
_diffrn_reflns_limit_h_max 13
_diffrn_reflns_limit_h_min -13
_diffrn_reflns_limit_k_max 15
_diffrn_reflns_limit_k_min -13
_diffrn_reflns_limit_l_max 17
_diffrn_reflns_limit_l_min -17
_diffrn_reflns_number 27464
_diffrn_reflns_theta_full 27.00
_diffrn_reflns_theta_max 27.00
_diffrn_reflns_theta_min 1.82
_exptl_absorpt_coefficient_mu 2.269
_exptl_absorpt_correction_T_max 0.6009
_exptl_absorpt_correction_T_min 0.5040
_exptl_absorpt_correction_type multi-scan
_exptl_absorpt_process_details
;
(SADABS; Bruker, 2001)
;
_exptl_crystal_colour colourless
_exptl_crystal_density_diffrn 1.782
_exptl_crystal_density_method 'not measured'
_exptl_crystal_description block
_exptl_crystal_F_000 918
_exptl_crystal_size_max 0.35
_exptl_crystal_size_mid 0.25
_exptl_crystal_size_min 0.25
_refine_diff_density_max 0.687
_refine_diff_density_min -0.774
_refine_ls_extinction_method none
_refine_ls_goodness_of_fit_ref 1.103
_refine_ls_hydrogen_treatment mixed
_refine_ls_matrix_type full
_refine_ls_number_parameters 505
_refine_ls_number_reflns 7447
_refine_ls_number_restraints 3
_refine_ls_restrained_S_all 1.105
_refine_ls_R_factor_all 0.0224
_refine_ls_R_factor_gt 0.0215
_refine_ls_shift/su_max 0.001
_refine_ls_shift/su_mean 0.000
_refine_ls_structure_factor_coef Fsqd
_refine_ls_weighting_details 'calc w=1/[\s^2^(Fo^2^)+(0.0314P)^2^+1.7104P] where P=(Fo^2^+2Fc^2^)/3'
_refine_ls_weighting_scheme calc
_refine_ls_wR_factor_gt 0.0595
_refine_ls_wR_factor_ref 0.0604
_reflns_number_gt 7223
_reflns_number_total 7447
_reflns_threshold_expression I>2sigma(I)
_cod_data_source_file wm2398.cif
_cod_data_source_block I
_cod_original_cell_volume 1712.7(6)
_cod_database_code 2228070
_cod_database_fobs_code 2228070

loop_
_symmetry_equiv_pos_as_xyz
'x, y, z'
'-x, -y, -z'

loop_
_atom_site_type_symbol
_atom_site_label
_atom_site_fract_x
_atom_site_fract_y
_atom_site_fract_z
_atom_site_U_iso_or_equiv
_atom_site_adp_type
_atom_site_calc_flag
_atom_site_refinement_flags
_atom_site_occupancy
_atom_site_disorder_assembly
_atom_site_disorder_group
Dy Dy2 0.492045(10) 0.266222(9) 0.252168(7) 0.02219(4) Uani d . 1 . .
N N1 0.38988(19) 0.43970(17) 0.36385(14) 0.0243(4) Uani d . 1 . .
O O11 0.31544(18) 0.41655(17) 0.17113(13) 0.0338(4) Uani d . 1 . .
N N2 0.5350(2) 0.05867(18) 0.30655(14) 0.0257(4) Uani d . 1 . .
O O3 0.29744(19) 0.27164(17) 0.34879(14) 0.0345(4) Uani d . 1 . .
O O9 0.71488(18) 0.14570(17) 0.18726(13) 0.0344(4) Uani d . 1 . .
O O7 0.40575(19) 0.15338(17) 0.15780(13) 0.0348(4) Uani d . 1 . .
O O1 0.60328(17) 0.40305(16) 0.25167(13) 0.0304(4) Uani d . 1 . .
O O5 0.6077(2) 0.20866(16) 0.39291(13) 0.0350(4) Uani d . 1 . .
N N3 0.5446(2) 0.29826(18) 0.07972(14) 0.0265(4) Uani d . 1 . .
O O10 0.8795(2) 0.1004(2) 0.07273(15) 0.0456(5) Uani d . 1 . .
C C6 0.5682(3) 0.4965(2) 0.30392(18) 0.0288(5) Uani d . 1 . .
C C14 0.4159(3) 0.0481(2) 0.17445(18) 0.0298(5) Uani d . 1 . .
C C13 0.6477(3) 0.1058(2) 0.42917(18) 0.0300(5) Uani d . 1 . .
C C5 0.2800(2) 0.4523(2) 0.41906(17) 0.0269(5) Uani d . 1 . .
C C1 0.4427(2) 0.5216(2) 0.36810(17) 0.0268(5) Uani d . 1 . .
O O8 0.3703(2) -0.01097(19) 0.12661(15) 0.0432(5) Uani d . 1 . .
C C15 0.6663(2) 0.2410(2) 0.03876(18) 0.0290(5) Uani d . 1 . .
C C8 0.6011(2) 0.0175(2) 0.38414(17) 0.0270(5) Uani d . 1 . .
C C21 0.3162(3) 0.4294(3) 0.0813(2) 0.0388(6) Uani d . 1 . .
O O6 0.7192(2) 0.07182(19) 0.49629(16) 0.0475(5) Uani d . 1 . .
C C11 0.5093(3) -0.1261(2) 0.2908(2) 0.0368(6) Uani d . 1 . .
H H11 0.4774 -0.1736 0.2576 0.044 Uiso calc R 1 . .
O O4 0.1420(2) 0.34799(19) 0.46686(15) 0.0419(5) Uani d . 1 . .
C C12 0.4892(2) -0.0110(2) 0.26079(18) 0.0286(5) Uani d . 1 . .
C C20 0.7622(3) 0.1555(2) 0.10429(19) 0.0313(5) Uani d . 1 . .
C C7 0.2347(2) 0.3501(2) 0.41110(18) 0.0282(5) Uani d . 1 . .
O O2 0.6264(2) 0.5655(2) 0.30446(17) 0.0466(5) Uani d . 1 . .
C C2 0.3867(3) 0.6207(2) 0.4278(2) 0.0363(6) Uani d . 1 . .
H H2 0.4260 0.6762 0.4306 0.044 Uiso calc R 1 . .
C C9 0.6241(3) -0.0961(2) 0.4192(2) 0.0349(6) Uani d . 1 . .
H H9 0.6695 -0.1231 0.4739 0.042 Uiso calc R 1 . .
C C4 0.2156(3) 0.5508(2) 0.4781(2) 0.0355(6) Uani d . 1 . .
H H4 0.1369 0.5601 0.5135 0.043 Uiso calc R 1 . .
C C19 0.4500(3) 0.3706(2) 0.02714(18) 0.0305(5) Uani d . 1 . .
C C16 0.6994(3) 0.2573(3) -0.0559(2) 0.0388(6) Uani d . 1 . .
H H16 0.7858 0.2185 -0.0824 0.047 Uiso calc R 1 . .
C C17 0.6007(3) 0.3327(3) -0.1099(2) 0.0445(7) Uani d . 1 . .
H H17 0.6199 0.3450 -0.1739 0.053 Uiso calc R 1 . .
C C18 0.4737(3) 0.3896(3) -0.0690(2) 0.0413(6) Uani d . 1 . .
H H18 0.4057 0.4393 -0.1047 0.050 Uiso calc R 1 . .
C C10 0.5776(3) -0.1689(2) 0.3708(2) 0.0391(6) Uani d . 1 . .
H H10 0.5924 -0.2460 0.3922 0.047 Uiso calc R 1 . .
O O12 0.2182(2) 0.4833(3) 0.03738(18) 0.0843(11) Uani d . 1 . .
C C3 0.2725(3) 0.6355(3) 0.4827(2) 0.0418(7) Uani d . 1 . .
H H3 0.2332 0.7017 0.5229 0.050 Uiso calc R 1 . .
C C30 0.2356(3) 0.1317(3) 0.9875(2) 0.0349(6) Uani d . 1 . .
H H30 0.2716 0.0773 1.0356 0.042 Uiso calc R 1 . .
C C29 0.3007(4) 0.1858(4) 0.9312(3) 0.0565(9) Uani d . 1 . .
H H29 0.3893 0.1754 0.9332 0.068 Uiso calc R 1 . .
N N9 0.2143(4) 0.2573(4) 0.8719(3) 0.0879(12) Uani d . 1 . .
H H9A 0.2305 0.3022 0.8285 0.105 Uiso calc R 1 . .
C C28 0.0964(3) 0.2459(3) 0.8928(2) 0.0409(6) Uani d . 1 . .
H H28 0.0184 0.2856 0.8628 0.049 Uiso calc R 1 . .
N N8 0.1118(4) 0.1690(4) 0.9629(3) 0.0694(9) Uani d D 1 . .
H H8A 0.044(4) 0.144(4) 0.990(3) 0.083 Uiso d D 1 . .
N N7 0.0067(3) 0.9748(3) 0.22123(19) 0.0460(6) Uani d D 1 . .
H H7A -0.032(3) 1.016(3) 0.172(2) 0.055 Uiso d D 1 . .
C C25 -0.0575(3) 0.9456(4) 0.2928(3) 0.0577(9) Uani d . 1 . .
H H25 -0.1468 0.9570 0.2959 0.069 Uiso calc R 1 . .
C C26 0.1345(3) 0.9451(3) 0.2428(2) 0.0461(7) Uani d . 1 . .
H H26 0.2019 0.9561 0.2043 0.055 Uiso calc R 1 . .
N N6 0.0242(3) 0.8977(3) 0.3600(2) 0.0556(7) Uani d . 1 . .
H H6 0.0043 0.8714 0.4138 0.067 Uiso calc R 1 . .
C C27 0.1448(4) 0.8969(3) 0.3299(3) 0.0520(8) Uani d . 1 . .
H H27 0.2209 0.8682 0.3635 0.062 Uiso calc R 1 . .
C C23 0.9146(3) 0.3939(4) 0.1412(2) 0.0529(8) Uani d . 1 . .
H H23 0.8654 0.4415 0.0937 0.063 Uiso calc R 1 . .
C C24 0.8704(3) 0.3407(3) 0.2103(2) 0.0363(6) Uani d . 1 . .
H H24 0.7834 0.3455 0.2205 0.044 Uiso calc R 1 . .
C C22 1.0765(3) 0.2936(3) 0.2290(3) 0.0520(8) Uani d . 1 . .
H H22 1.1600 0.2603 0.2529 0.062 Uiso calc R 1 . .
N N5 1.0434(3) 0.3669(4) 0.1519(3) 0.0713(10) Uani d . 1 . .
H H5 1.0957 0.3912 0.1167 0.086 Uiso calc R 1 . .
O O13 0.0930(3) 0.6349(2) 0.22816(19) 0.0625(7) Uani d . 1 . .
H H2W 0.0469 0.6143 0.2710 0.094 Uiso d R 1 . .
H H1W 0.1609 0.5740 0.2092 0.094 Uiso d R 1 . .
O O14 0.0736(2) 0.1513(2) 0.46679(16) 0.0482(5) Uani d . 1 . .
H H3W 0.0936 0.2127 0.4652 0.072 Uiso d R 1 . .
H H4W 0.1461 0.0904 0.4598 0.072 Uiso d R 1 . .
O O15 0.1116(3) 0.4098(3) 0.6635(2) 0.0794(9) Uani d . 1 . .
H H5W 0.1782 0.4267 0.6729 0.119 Uiso d R 1 . .
H H6W 0.1159 0.3982 0.6038 0.119 Uiso d R 1 . .
N N4 0.9700(4) 0.2789(3) 0.2631(3) 0.0758(10) Uani d D 1 . .
H H4A 0.966(5) 0.231(4) 0.316(3) 0.091 Uiso d D 1 . .

loop_
_atom_site_aniso_label
_atom_site_aniso_U_11
_atom_site_aniso_U_22
_atom_site_aniso_U_33
_atom_site_aniso_U_12
_atom_site_aniso_U_13
_atom_site_aniso_U_23
Dy2 0.02178(6) 0.02328(6) 0.02335(7) -0.01066(4) -0.00168(4) -0.00032(4)
N1 0.0258(10) 0.0247(9) 0.0244(9) -0.0116(8) -0.0031(8) 0.0020(7)
O11 0.0279(9) 0.0380(10) 0.0295(9) -0.0059(7) -0.0021(7) 0.0010(7)
N2 0.0259(10) 0.0265(9) 0.0266(10) -0.0127(8) -0.0001(8) -0.0016(8)
O3 0.0353(10) 0.0355(9) 0.0383(10) -0.0213(8) 0.0089(8) -0.0095(8)
O9 0.0272(9) 0.0370(10) 0.0327(10) -0.0062(7) 0.0007(7) 0.0046(8)
O7 0.0442(11) 0.0354(9) 0.0324(9) -0.0221(8) -0.0110(8) 0.0018(7)
O1 0.0286(9) 0.0306(9) 0.0349(9) -0.0156(7) 0.0033(7) -0.0038(7)
O5 0.0469(11) 0.0284(9) 0.0335(10) -0.0166(8) -0.0143(8) 0.0015(7)
N3 0.0265(10) 0.0279(10) 0.0261(10) -0.0115(8) -0.0020(8) -0.0001(8)
O10 0.0290(10) 0.0535(13) 0.0418(11) -0.0038(9) 0.0053(8) 0.0010(9)
C6 0.0294(12) 0.0286(11) 0.0321(13) -0.0151(10) -0.0045(10) 0.0031(9)
C14 0.0282(12) 0.0353(13) 0.0298(12) -0.0168(10) 0.0000(10) -0.0045(10)
C13 0.0334(13) 0.0297(12) 0.0282(12) -0.0133(10) -0.0045(10) -0.0008(9)
C5 0.0279(12) 0.0271(11) 0.0256(11) -0.0108(9) -0.0008(9) 0.0015(9)
C1 0.0293(12) 0.0262(11) 0.0277(12) -0.0133(9) -0.0045(9) 0.0019(9)
O8 0.0535(12) 0.0449(11) 0.0446(11) -0.0312(10) -0.0158(10) -0.0016(9)
C15 0.0276(12) 0.0324(12) 0.0278(12) -0.0128(10) -0.0004(9) -0.0022(9)
C8 0.0271(12) 0.0279(11) 0.0264(12) -0.0111(9) -0.0002(9) -0.0005(9)
C21 0.0306(13) 0.0470(16) 0.0327(14) -0.0074(12) -0.0071(11) 0.0016(12)
O6 0.0633(14) 0.0397(11) 0.0435(12) -0.0200(10) -0.0295(11) 0.0068(9)
C11 0.0399(15) 0.0316(13) 0.0454(15) -0.0207(11) -0.0034(12) -0.0024(11)
O4 0.0411(11) 0.0447(11) 0.0454(12) -0.0255(9) 0.0149(9) -0.0085(9)
C12 0.0286(12) 0.0300(12) 0.0312(12) -0.0158(10) -0.0008(10) -0.0025(10)
C20 0.0256(12) 0.0313(12) 0.0350(14) -0.0090(10) -0.0001(10) -0.0028(10)
C7 0.0269(12) 0.0307(12) 0.0290(12) -0.0136(10) -0.0002(9) 0.0015(9)
O2 0.0484(12) 0.0445(11) 0.0597(14) -0.0336(10) 0.0092(10) -0.0107(10)
C2 0.0434(15) 0.0301(12) 0.0396(15) -0.0191(11) 0.0000(12) -0.0049(11)
C9 0.0339(13) 0.0321(13) 0.0399(14) -0.0138(11) -0.0055(11) 0.0069(11)
C4 0.0378(14) 0.0338(13) 0.0348(14) -0.0154(11) 0.0080(11) -0.0058(11)
C19 0.0314(13) 0.0335(12) 0.0260(12) -0.0118(10) -0.0035(10) 0.0020(10)
C16 0.0351(14) 0.0504(16) 0.0304(13) -0.0170(12) 0.0055(11) -0.0030(12)
C17 0.0501(18) 0.0593(19) 0.0244(13) -0.0221(15) 0.0007(12) 0.0048(12)
C18 0.0438(16) 0.0486(16) 0.0296(14) -0.0155(13) -0.0068(12) 0.0077(12)
C10 0.0413(15) 0.0291(13) 0.0514(17) -0.0186(11) -0.0044(13) 0.0082(12)
O12 0.0377(13) 0.131(3) 0.0416(14) 0.0155(15) -0.0127(11) 0.0054(15)
C3 0.0505(17) 0.0311(13) 0.0430(16) -0.0161(12) 0.0083(13) -0.0122(12)
C30 0.0391(14) 0.0399(14) 0.0301(13) -0.0187(12) -0.0093(11) -0.0013(11)
C29 0.0447(18) 0.069(2) 0.057(2) -0.0227(17) -0.0042(16) 0.0032(17)
N9 0.097(3) 0.088(3) 0.072(2) -0.031(2) 0.000(2) 0.019(2)
C28 0.0372(15) 0.0498(16) 0.0341(14) -0.0145(13) -0.0077(12) 0.0051(12)
N8 0.069(2) 0.079(2) 0.068(2) -0.0367(19) -0.0072(17) -0.0045(18)
N7 0.0380(13) 0.0514(15) 0.0421(14) -0.0099(11) -0.0052(11) 0.0048(12)
C25 0.0390(17) 0.072(2) 0.056(2) -0.0163(16) 0.0029(15) 0.0062(18)
C26 0.0381(15) 0.0491(17) 0.0527(18) -0.0185(13) -0.0025(13) -0.0035(14)
N6 0.0671(19) 0.0552(17) 0.0408(15) -0.0205(15) 0.0000(13) 0.0057(12)
C27 0.0521(19) 0.0497(18) 0.056(2) -0.0181(15) -0.0202(16) -0.0003(15)
C23 0.0414(17) 0.073(2) 0.0451(18) -0.0223(16) -0.0081(14) 0.0018(16)
C24 0.0236(12) 0.0502(16) 0.0407(15) -0.0206(11) 0.0011(10) -0.0094(12)
C22 0.0242(14) 0.061(2) 0.064(2) -0.0068(13) -0.0130(14) -0.0145(17)
N5 0.0547(19) 0.094(3) 0.079(2) -0.0465(19) 0.0196(17) -0.026(2)
O13 0.0524(14) 0.0571(15) 0.0597(15) -0.0014(12) -0.0012(12) -0.0022(12)
O14 0.0477(12) 0.0453(12) 0.0567(14) -0.0235(10) -0.0070(10) 0.0091(10)
O15 0.090(2) 0.102(2) 0.0473(15) -0.0424(19) 0.0164(14) -0.0014(15)
N4 0.093(3) 0.058(2) 0.071(2) -0.023(2) -0.009(2) 0.0016(17)

loop_
_atom_type_symbol
_atom_type_description
_atom_type_scat_dispersion_real
_atom_type_scat_dispersion_imag
_atom_type_scat_source
C C 0.0033 0.0016 'International Tables Vol C Tables 4.2.6.8 and 6.1.1.4'
H H 0.0000 0.0000 'International Tables Vol C Tables 4.2.6.8 and 6.1.1.4'
Dy Dy -0.1892 4.4098 'International Tables Vol C Tables 4.2.6.8 and 6.1.1.4'
N N 0.0061 0.0033 'International Tables Vol C Tables 4.2.6.8 and 6.1.1.4'
O O 0.0106 0.0060 'International Tables Vol C Tables 4.2.6.8 and 6.1.1.4'

loop_
_geom_angle_atom_site_label_1
_geom_angle_atom_site_label_2
_geom_angle_atom_site_label_3
_geom_angle_site_symmetry_1
_geom_angle_site_symmetry_3
_geom_angle
_geom_angle_publ_flag
O5 Dy2 O1 . . 78.70(7) ?
O5 Dy2 O7 . . 129.04(6) ?
O1 Dy2 O7 . . 146.45(6) ?
O5 Dy2 O3 . . 86.53(7) ?
O1 Dy2 O3 . . 128.79(6) ?
O7 Dy2 O3 . . 77.27(7) ?
O5 Dy2 O11 . . 147.58(7) ?
O1 Dy2 O11 . . 88.66(7) ?
O7 Dy2 O11 . . 75.43(7) ?
O3 Dy2 O11 . . 78.34(7) ?
O5 Dy2 O9 . . 78.53(7) ?
O1 Dy2 O9 . . 77.03(7) ?
O7 Dy2 O9 . . 89.53(7) ?
O3 Dy2 O9 . . 147.00(7) ?
O11 Dy2 O9 . . 127.78(6) ?
O5 Dy2 N2 . . 64.77(7) ?
O1 Dy2 N2 . . 137.08(6) ?
O7 Dy2 N2 . . 64.30(7) ?
O3 Dy2 N2 . . 72.61(7) ?
O11 Dy2 N2 . . 134.24(7) ?
O9 Dy2 N2 . . 74.41(7) ?
O5 Dy2 N1 . . 74.09(7) ?
O1 Dy2 N1 . . 64.41(6) ?
O7 Dy2 N1 . . 134.39(7) ?
O3 Dy2 N1 . . 64.39(7) ?
O11 Dy2 N1 . . 73.51(7) ?
O9 Dy2 N1 . . 136.03(7) ?
N2 Dy2 N1 . . 121.12(7) ?
O5 Dy2 N3 . . 137.66(7) ?
O1 Dy2 N3 . . 74.77(7) ?
O7 Dy2 N3 . . 71.72(7) ?
O3 Dy2 N3 . . 135.76(7) ?
O11 Dy2 N3 . . 63.97(7) ?
O9 Dy2 N3 . . 63.82(7) ?
N2 Dy2 N3 . . 118.21(7) ?
N1 Dy2 N3 . . 120.61(7) ?
C1 N1 C5 . . 119.4(2) ?
C1 N1 Dy2 . . 120.34(16) ?
C5 N1 Dy2 . . 120.26(15) ?
C21 O11 Dy2 . . 124.08(17) ?
C8 N2 C12 . . 119.5(2) ?
C8 N2 Dy2 . . 119.67(16) ?
C12 N2 Dy2 . . 120.78(16) ?
C7 O3 Dy2 . . 124.83(16) ?
C20 O9 Dy2 . . 125.16(16) ?
C14 O7 Dy2 . . 125.14(16) ?
C6 O1 Dy2 . . 125.57(16) ?
C13 O5 Dy2 . . 125.83(16) ?
C19 N3 C15 . . 119.0(2) ?
C19 N3 Dy2 . . 120.24(17) ?
C15 N3 Dy2 . . 120.71(16) ?
O2 C6 O1 . . 125.4(2) ?
O2 C6 C1 . . 119.6(2) ?
O1 C6 C1 . . 115.0(2) ?
O8 C14 O7 . . 125.7(2) ?
O8 C14 C12 . . 118.0(2) ?
O7 C14 C12 . . 116.3(2) ?
O6 C13 O5 . . 126.3(2) ?
O6 C13 C8 . . 118.5(2) ?
O5 C13 C8 . . 115.2(2) ?
N1 C5 C4 . . 122.2(2) ?
N1 C5 C7 . . 114.0(2) ?
C4 C5 C7 . . 123.8(2) ?
N1 C1 C2 . . 121.8(2) ?
N1 C1 C6 . . 114.6(2) ?
C2 C1 C6 . . 123.5(2) ?
N3 C15 C16 . . 122.4(2) ?
N3 C15 C20 . . 113.9(2) ?
C16 C15 C20 . . 123.7(2) ?
N2 C8 C9 . . 122.0(2) ?
N2 C8 C13 . . 114.1(2) ?
C9 C8 C13 . . 123.9(2) ?
O12 C21 O11 . . 125.0(3) ?
O12 C21 C19 . . 119.4(3) ?
O11 C21 C19 . . 115.6(2) ?
C10 C11 C12 . . 118.7(2) ?
C10 C11 H11 . . 120.6 ?
C12 C11 H11 . . 120.6 ?
N2 C12 C11 . . 121.9(2) ?
N2 C12 C14 . . 113.5(2) ?
C11 C12 C14 . . 124.6(2) ?
O10 C20 O9 . . 125.6(3) ?
O10 C20 C15 . . 118.3(2) ?
O9 C20 C15 . . 116.1(2) ?
O4 C7 O3 . . 125.3(2) ?
O4 C7 C5 . . 118.4(2) ?
O3 C7 C5 . . 116.3(2) ?
C3 C2 C1 . . 119.0(2) ?
C3 C2 H2 . . 120.5 ?
C1 C2 H2 . . 120.5 ?
C8 C9 C10 . . 118.3(3) ?
C8 C9 H9 . . 120.8 ?
C10 C9 H9 . . 120.8 ?
C5 C4 C3 . . 117.9(3) ?
C5 C4 H4 . . 121.1 ?
C3 C4 H4 . . 121.1 ?
N3 C19 C18 . . 122.3(3) ?
N3 C19 C21 . . 114.1(2) ?
C18 C19 C21 . . 123.6(2) ?
C17 C16 C15 . . 118.2(3) ?
C17 C16 H16 . . 120.9 ?
C15 C16 H16 . . 120.9 ?
C18 C17 C16 . . 119.8(3) ?
C18 C17 H17 . . 120.1 ?
C16 C17 H17 . . 120.1 ?
C17 C18 C19 . . 118.2(3) ?
C17 C18 H18 . . 120.9 ?
C19 C18 H18 . . 120.9 ?
C11 C10 C9 . . 119.5(2) ?
C11 C10 H10 . . 120.2 ?
C9 C10 H10 . . 120.2 ?
C2 C3 C4 . . 119.6(3) ?
C2 C3 H3 . . 120.2 ?
C4 C3 H3 . . 120.2 ?
N8 C30 C29 . . 108.5(3) ?
N8 C30 H30 . . 125.7 ?
C29 C30 H30 . . 125.7 ?
N9 C29 C30 . . 107.2(3) ?
N9 C29 H29 . . 126.4 ?
C30 C29 H29 . . 126.4 ?
C29 N9 C28 . . 107.4(3) ?
C29 N9 H9A . . 126.3 ?
C28 N9 H9A . . 126.3 ?
N8 C28 N9 . . 108.0(3) ?
N8 C28 H28 . . 126.0 ?
N9 C28 H28 . . 126.0 ?
C28 N8 C30 . . 108.8(3) ?
C28 N8 H8A . . 124(3) ?
C30 N8 H8A . . 127(3) ?
C25 N7 C26 . . 108.6(3) ?
C25 N7 H7A . . 123(3) ?
C26 N7 H7A . . 128(3) ?
N7 C25 N6 . . 109.0(3) ?
N7 C25 H25 . . 125.5 ?
N6 C25 H25 . . 125.5 ?
C27 C26 N7 . . 106.8(3) ?
C27 C26 H26 . . 126.6 ?
N7 C26 H26 . . 126.6 ?
C25 N6 C27 . . 108.3(3) ?
C25 N6 H6 . . 125.8 ?
C27 N6 H6 . . 125.8 ?
C26 C27 N6 . . 107.3(3) ?
C26 C27 H27 . . 126.4 ?
N6 C27 H27 . . 126.4 ?
C24 C23 N5 . . 107.4(3) ?
C24 C23 H23 . . 126.3 ?
N5 C23 H23 . . 126.3 ?
C23 C24 N4 . . 108.9(3) ?
C23 C24 H24 . . 125.5 ?
N4 C24 H24 . . 125.5 ?
N4 C22 N5 . . 107.5(3) ?
N4 C22 H22 . . 126.3 ?
N5 C22 H22 . . 126.3 ?
C23 N5 C22 . . 107.4(3) ?
C23 N5 H5 . . 126.3 ?
C22 N5 H5 . . 126.3 ?
H2W O13 H1W . . 109.8 ?
H3W O14 H4W . . 107.0 ?
H5W O15 H6W . . 105.4 ?
C22 N4 C24 . . 108.8(3) ?
C22 N4 H4A . . 125(3) ?
C24 N4 H4A . . 126(3) ?

loop_
_geom_bond_atom_site_label_1
_geom_bond_atom_site_label_2
_geom_bond_site_symmetry_2
_geom_bond_distance
_geom_bond_publ_flag
Dy2 O5 . 2.3745(19) y
Dy2 O1 . 2.4032(17) y
Dy2 O7 . 2.4072(18) y
Dy2 O3 . 2.4167(19) y
Dy2 O11 . 2.420(2) y
Dy2 O9 . 2.426(2) y
Dy2 N2 . 2.482(2) y
Dy2 N1 . 2.492(2) y
Dy2 N3 . 2.506(2) y
N1 C1 . 1.331(3) ?
N1 C5 . 1.339(3) ?
O11 C21 . 1.270(3) ?
N2 C8 . 1.333(3) ?
N2 C12 . 1.334(3) ?
O3 C7 . 1.260(3) ?
O9 C20 . 1.262(3) ?
O7 C14 . 1.253(3) ?
O1 C6 . 1.277(3) ?
O5 C13 . 1.258(3) ?
N3 C19 . 1.330(3) ?
N3 C15 . 1.333(3) ?
O10 C20 . 1.246(3) ?
C6 O2 . 1.230(3) ?
C6 C1 . 1.515(4) ?
C14 O8 . 1.250(3) ?
C14 C12 . 1.514(4) ?
C13 O6 . 1.232(3) ?
C13 C8 . 1.518(3) ?
C5 C4 . 1.385(4) ?
C5 C7 . 1.510(3) ?
C1 C2 . 1.387(4) ?
C15 C16 . 1.383(4) ?
C15 C20 . 1.511(4) ?
C8 C9 . 1.384(3) ?
C21 O12 . 1.223(4) ?
C21 C19 . 1.511(4) ?
C11 C10 . 1.375(4) ?
C11 C12 . 1.383(4) ?
C11 H11 . 0.9300 ?
O4 C7 . 1.241(3) ?
C2 C3 . 1.369(4) ?
C2 H2 . 0.9300 ?
C9 C10 . 1.388(4) ?
C9 H9 . 0.9300 ?
C4 C3 . 1.395(4) ?
C4 H4 . 0.9300 ?
C19 C18 . 1.388(4) ?
C16 C17 . 1.381(4) ?
C16 H16 . 0.9300 ?
C17 C18 . 1.376(4) ?
C17 H17 . 0.9300 ?
C18 H18 . 0.9300 ?
C10 H10 . 0.9300 ?
C3 H3 . 0.9300 ?
C30 N8 . 1.322(4) ?
C30 C29 . 1.345(5) ?
C30 H30 . 0.9300 ?
C29 N9 . 1.339(5) ?
C29 H29 . 0.9300 ?
N9 C28 . 1.359(5) ?
N9 H9A . 0.8600 ?
C28 N8 . 1.313(5) ?
C28 H28 . 0.9300 ?
N8 H8A . 0.960(19) ?
N7 C25 . 1.304(4) ?
N7 C26 . 1.359(4) ?
N7 H7A . 0.873(18) ?
C25 N6 . 1.315(5) ?
C25 H25 . 0.9300 ?
C26 C27 . 1.338(5) ?
C26 H26 . 0.9300 ?
N6 C27 . 1.351(5) ?
N6 H6 . 0.8600 ?
C27 H27 . 0.9300 ?
C23 C24 . 1.317(5) ?
C23 N5 . 1.337(5) ?
C23 H23 . 0.9300 ?
C24 N4 . 1.328(5) ?
C24 H24 . 0.9300 ?
C22 N4 . 1.301(5) ?
C22 N5 . 1.362(5) ?
C22 H22 . 0.9300 ?
N5 H5 . 0.8600 ?
O13 H2W . 0.8499 ?
O13 H1W . 0.8500 ?
O14 H3W . 0.8501 ?
O14 H4W . 0.8500 ?
O15 H5W . 0.8500 ?
O15 H6W . 0.8501 ?
N4 H4A . 0.937(19) ?

loop_
_geom_hbond_atom_site_label_D
_geom_hbond_atom_site_label_H
_geom_hbond_atom_site_label_A
_geom_hbond_site_symmetry_A
_geom_hbond_distance_DH
_geom_hbond_distance_HA
_geom_hbond_distance_DA
_geom_hbond_angle_DHA
N4 H4A O14 1_655 0.937(19) 2.50(3) 3.286(4) 141(4)
N5 H5 O12 1_655 0.86 2.27 3.121(5) 170.8
N8 H8A O10 1_456 0.960(19) 2.29(2) 3.241(4) 172(4)
N7 H7A O10 1_465 0.873(18) 1.823(19) 2.695(4) 177(4)
N7 H7A O9 1_465 0.873(18) 2.60(3) 3.127(3) 120(3)
N6 H6 O14 2_566 0.86 1.89 2.731(4) 166.5
O13 H2W O15 2_566 0.85 2.02 2.828(4) 158.9
O13 H1W O11 . 0.85 2.05 2.896(3) 174.0
O13 H1W O12 . 0.85 2.61 3.192(4) 126.8
O14 H3W O4 . 0.85 1.91 2.756(3) 177.5
O14 H4W O6 2_656 0.85 2.06 2.842(3) 152.5
O15 H5W O2 2_666 0.85 2.22 3.061(4) 169.4
O15 H6W O4 . 0.85 2.00 2.845(4) 172.3

loop_
_geom_torsion_atom_site_label_1
_geom_torsion_atom_site_label_2
_geom_torsion_atom_site_label_3
_geom_torsion_atom_site_label_4
_geom_torsion_site_symmetry_1
_geom_torsion_site_symmetry_2
_geom_torsion_site_symmetry_3
_geom_torsion_site_symmetry_4
_geom_torsion
_geom_torsion_publ_flag
O5 Dy2 N1 C1 . . . . 85.81(18) ?
O1 Dy2 N1 C1 . . . . 0.95(16) ?
O7 Dy2 N1 C1 . . . . -144.58(16) ?
O3 Dy2 N1 C1 . . . . 179.64(19) ?
O11 Dy2 N1 C1 . . . . -95.64(18) ?
O9 Dy2 N1 C1 . . . . 32.2(2) ?
N2 Dy2 N1 C1 . . . . 132.20(17) ?
N3 Dy2 N1 C1 . . . . -50.61(19) ?
O5 Dy2 N1 C5 . . . . -95.26(18) ?
O1 Dy2 N1 C5 . . . . 179.88(19) ?
O7 Dy2 N1 C5 . . . . 34.4(2) ?
O3 Dy2 N1 C5 . . . . -1.43(16) ?
O11 Dy2 N1 C5 . . . . 83.29(17) ?
O9 Dy2 N1 C5 . . . . -148.86(16) ?
N2 Dy2 N1 C5 . . . . -48.87(19) ?
N3 Dy2 N1 C5 . . . . 128.32(17) ?
O5 Dy2 O11 C21 . . . . 153.0(2) ?
O1 Dy2 O11 C21 . . . . 86.7(2) ?
O7 Dy2 O11 C21 . . . . -63.5(2) ?
O3 Dy2 O11 C21 . . . . -143.2(2) ?
O9 Dy2 O11 C21 . . . . 14.3(3) ?
N2 Dy2 O11 C21 . . . . -92.0(2) ?
N1 Dy2 O11 C21 . . . . 150.4(2) ?
N3 Dy2 O11 C21 . . . . 13.0(2) ?
O5 Dy2 N2 C8 . . . . -1.01(17) ?
O1 Dy2 N2 C8 . . . . 33.4(2) ?
O7 Dy2 N2 C8 . . . . -179.4(2) ?
O3 Dy2 N2 C8 . . . . -95.45(18) ?
O11 Dy2 N2 C8 . . . . -148.54(16) ?
O9 Dy2 N2 C8 . . . . 83.44(18) ?
N1 Dy2 N2 C8 . . . . -51.34(19) ?
N3 Dy2 N2 C8 . . . . 131.40(17) ?
O5 Dy2 N2 C12 . . . . 176.9(2) ?
O1 Dy2 N2 C12 . . . . -148.70(17) ?
O7 Dy2 N2 C12 . . . . -1.49(17) ?
O3 Dy2 N2 C12 . . . . 82.45(18) ?
O11 Dy2 N2 C12 . . . . 29.4(2) ?
O9 Dy2 N2 C12 . . . . -98.66(19) ?
N1 Dy2 N2 C12 . . . . 126.56(18) ?
N3 Dy2 N2 C12 . . . . -50.7(2) ?
O5 Dy2 O3 C7 . . . . 71.8(2) ?
O1 Dy2 O3 C7 . . . . -0.7(2) ?
O7 Dy2 O3 C7 . . . . -156.8(2) ?
O11 Dy2 O3 C7 . . . . -79.3(2) ?
O9 Dy2 O3 C7 . . . . 134.5(2) ?
N2 Dy2 O3 C7 . . . . 136.5(2) ?
N1 Dy2 O3 C7 . . . . -2.17(19) ?
N3 Dy2 O3 C7 . . . . -110.7(2) ?
O5 Dy2 O9 C20 . . . . -154.7(2) ?
O1 Dy2 O9 C20 . . . . -73.8(2) ?
O7 Dy2 O9 C20 . . . . 75.2(2) ?
O3 Dy2 O9 C20 . . . . 140.5(2) ?
O11 Dy2 O9 C20 . . . . 4.1(2) ?
N2 Dy2 O9 C20 . . . . 138.6(2) ?
N1 Dy2 O9 C20 . . . . -102.5(2) ?
N3 Dy2 O9 C20 . . . . 5.4(2) ?
O5 Dy2 O7 C14 . . . . -1.0(2) ?
O1 Dy2 O7 C14 . . . . 139.05(19) ?
O3 Dy2 O7 C14 . . . . -75.7(2) ?
O11 Dy2 O7 C14 . . . . -156.8(2) ?
O9 Dy2 O7 C14 . . . . 73.8(2) ?
N2 Dy2 O7 C14 . . . . 0.9(2) ?
N1 Dy2 O7 C14 . . . . -108.4(2) ?
N3 Dy2 O7 C14 . . . . 136.3(2) ?
O5 Dy2 O1 C6 . . . . -76.9(2) ?
O7 Dy2 O1 C6 . . . . 133.71(19) ?
O3 Dy2 O1 C6 . . . . -0.8(2) ?
O11 Dy2 O1 C6 . . . . 73.1(2) ?
O9 Dy2 O1 C6 . . . . -157.6(2) ?
N2 Dy2 O1 C6 . . . . -108.3(2) ?
N1 Dy2 O1 C6 . . . . 0.76(18) ?
N3 Dy2 O1 C6 . . . . 136.4(2) ?
O1 Dy2 O5 C13 . . . . -151.7(2) ?
O7 Dy2 O5 C13 . . . . 7.1(3) ?
O3 Dy2 O5 C13 . . . . 77.6(2) ?
O11 Dy2 O5 C13 . . . . 139.3(2) ?
O9 Dy2 O5 C13 . . . . -72.8(2) ?
N2 Dy2 O5 C13 . . . . 5.2(2) ?
N1 Dy2 O5 C13 . . . . 141.9(2) ?
N3 Dy2 O5 C13 . . . . -99.8(2) ?
O5 Dy2 N3 C19 . . . . -155.57(17) ?
O1 Dy2 N3 C19 . . . . -102.47(19) ?
O7 Dy2 N3 C19 . . . . 75.94(19) ?
O3 Dy2 N3 C19 . . . . 28.1(2) ?
O11 Dy2 N3 C19 . . . . -6.39(18) ?
O9 Dy2 N3 C19 . . . . 174.7(2) ?
N2 Dy2 N3 C19 . . . . 121.87(18) ?
N1 Dy2 N3 C19 . . . . -55.4(2) ?
O5 Dy2 N3 C15 . . . . 26.2(2) ?
O1 Dy2 N3 C15 . . . . 79.27(18) ?
O7 Dy2 N3 C15 . . . . -102.32(19) ?
O3 Dy2 N3 C15 . . . . -150.11(17) ?
O11 Dy2 N3 C15 . . . . 175.4(2) ?
O9 Dy2 N3 C15 . . . . -3.53(17) ?
N2 Dy2 N3 C15 . . . . -56.4(2) ?
N1 Dy2 N3 C15 . . . . 126.34(18) ?
Dy2 O1 C6 O2 . . . . 178.9(2) ?
Dy2 O1 C6 C1 . . . . -2.1(3) ?
Dy2 O7 C14 O8 . . . . 179.2(2) ?
Dy2 O7 C14 C12 . . . . -0.3(3) ?
Dy2 O5 C13 O6 . . . . 172.1(2) ?
Dy2 O5 C13 C8 . . . . -8.0(3) ?
C1 N1 C5 C4 . . . . 2.7(4) ?
Dy2 N1 C5 C4 . . . . -176.21(19) ?
C1 N1 C5 C7 . . . . -177.0(2) ?
Dy2 N1 C5 C7 . . . . 4.1(3) ?
C5 N1 C1 C2 . . . . -0.4(4) ?
Dy2 N1 C1 C2 . . . . 178.49(19) ?
C5 N1 C1 C6 . . . . 178.8(2) ?
Dy2 N1 C1 C6 . . . . -2.2(3) ?
O2 C6 C1 N1 . . . . -178.2(2) ?
O1 C6 C1 N1 . . . . 2.7(3) ?
O2 C6 C1 C2 . . . . 1.1(4) ?
O1 C6 C1 C2 . . . . -178.0(2) ?
C19 N3 C15 C16 . . . . 2.4(4) ?
Dy2 N3 C15 C16 . . . . -179.3(2) ?
C19 N3 C15 C20 . . . . -176.2(2) ?
Dy2 N3 C15 C20 . . . . 2.1(3) ?
C12 N2 C8 C9 . . . . 0.0(4) ?
Dy2 N2 C8 C9 . . . . 177.92(19) ?
C12 N2 C8 C13 . . . . -180.0(2) ?
Dy2 N2 C8 C13 . . . . -2.1(3) ?
O6 C13 C8 N2 . . . . -173.9(2) ?
O5 C13 C8 N2 . . . . 6.2(3) ?
O6 C13 C8 C9 . . . . 6.1(4) ?
O5 C13 C8 C9 . . . . -173.8(3) ?
Dy2 O11 C21 O12 . . . . 161.7(3) ?
Dy2 O11 C21 C19 . . . . -17.3(4) ?
C8 N2 C12 C11 . . . . -0.7(4) ?
Dy2 N2 C12 C11 . . . . -178.6(2) ?
C8 N2 C12 C14 . . . . 179.8(2) ?
Dy2 N2 C12 C14 . . . . 1.9(3) ?
C10 C11 C12 N2 . . . . 0.7(4) ?
C10 C11 C12 C14 . . . . -179.9(3) ?
O8 C14 C12 N2 . . . . 179.4(2) ?
O7 C14 C12 N2 . . . . -1.0(3) ?
O8 C14 C12 C11 . . . . -0.1(4) ?
O7 C14 C12 C11 . . . . 179.5(3) ?
Dy2 O9 C20 O10 . . . . 174.2(2) ?
Dy2 O9 C20 C15 . . . . -6.4(3) ?
N3 C15 C20 O10 . . . . -178.0(2) ?
C16 C15 C20 O10 . . . . 3.3(4) ?
N3 C15 C20 O9 . . . . 2.5(3) ?
C16 C15 C20 O9 . . . . -176.1(3) ?
Dy2 O3 C7 O4 . . . . -173.2(2) ?
Dy2 O3 C7 C5 . . . . 5.0(3) ?
N1 C5 C7 O4 . . . . 172.6(2) ?
C4 C5 C7 O4 . . . . -7.1(4) ?
N1 C5 C7 O3 . . . . -5.8(3) ?
C4 C5 C7 O3 . . . . 174.5(3) ?
N1 C1 C2 C3 . . . . -1.1(4) ?
C6 C1 C2 C3 . . . . 179.7(3) ?
N2 C8 C9 C10 . . . . 0.7(4) ?
C13 C8 C9 C10 . . . . -179.3(3) ?
N1 C5 C4 C3 . . . . -3.3(4) ?
C7 C5 C4 C3 . . . . 176.3(3) ?
C15 N3 C19 C18 . . . . -0.6(4) ?
Dy2 N3 C19 C18 . . . . -178.9(2) ?
C15 N3 C19 C21 . . . . 179.4(2) ?
Dy2 N3 C19 C21 . . . . 1.2(3) ?
O12 C21 C19 N3 . . . . -169.3(3) ?
O11 C21 C19 N3 . . . . 9.8(4) ?
O12 C21 C19 C18 . . . . 10.8(5) ?
O11 C21 C19 C18 . . . . -170.2(3) ?
N3 C15 C16 C17 . . . . -2.3(4) ?
C20 C15 C16 C17 . . . . 176.2(3) ?
C15 C16 C17 C18 . . . . 0.4(5) ?
C16 C17 C18 C19 . . . . 1.4(5) ?
N3 C19 C18 C17 . . . . -1.3(4) ?
C21 C19 C18 C17 . . . . 178.7(3) ?
C12 C11 C10 C9 . . . . 0.1(4) ?
C8 C9 C10 C11 . . . . -0.8(4) ?
C1 C2 C3 C4 . . . . 0.4(5) ?
C5 C4 C3 C2 . . . . 1.7(4) ?
N8 C30 C29 N9 . . . . 0.2(4) ?
C30 C29 N9 C28 . . . . 0.0(5) ?
C29 N9 C28 N8 . . . . -0.2(5) ?
N9 C28 N8 C30 . . . . 0.4(4) ?
C29 C30 N8 C28 . . . . -0.4(4) ?
C26 N7 C25 N6 . . . . -0.2(4) ?
C25 N7 C26 C27 . . . . 0.1(4) ?
N7 C25 N6 C27 . . . . 0.3(4) ?
N7 C26 C27 N6 . . . . 0.1(4) ?
C25 N6 C27 C26 . . . . -0.2(4) ?
N5 C23 C24 N4 . . . . -1.1(4) ?
C24 C23 N5 C22 . . . . 1.0(4) ?
N4 C22 N5 C23 . . . . -0.6(4) ?
N5 C22 N4 C24 . . . . -0.1(4) ?
C23 C24 N4 C22 . . . . 0.8(4) ?
